data_2221825
loop_
_publ_author_name
'Gowda, B. Thimme'
'Foro, Sabine'
'Terao, Hiromitsu'
'Fuess, Hartmut'

_publ_section_title
;
 2-Chloro-<i>N</i>-(3-chlorophenyl)acetamide
;
_journal_coeditor_code TK2407
_journal_issue 5
_journal_name_full 'Acta Crystallographica Section E'
_journal_page_first o949
_journal_paper_doi 10.1107/S1600536809011660
_journal_volume 65
_journal_year 2009
_chemical_formula_iupac 'C8 H7 Cl2 N O'
_chemical_formula_moiety 'C8 H7 Cl2 N O'
_chemical_formula_sum 'C8 H7 Cl2 N O'
_chemical_formula_weight 204.05
_chemical_name_systematic
;
2-Chloro-<i>N</i>-(3-chlorophenyl)acetamide
;
_space_group_IT_number 19
_symmetry_cell_setting orthorhombic
_symmetry_space_group_name_Hall 'P 2ac 2ab'
_symmetry_space_group_name_H-M 'P 21 21 21'
_atom_sites_solution_hydrogens geom
_atom_sites_solution_primary direct
_atom_sites_solution_secondary difmap
_audit_creation_method SHELXL-97
_cell_angle_alpha 90
_cell_angle_beta 90
_cell_angle_gamma 90
_cell_formula_units_Z 8
_cell_length_a 4.8970(10)
_cell_length_b 17.379(3)
_cell_length_c 21.484(4)
_cell_measurement_reflns_used 2170
_cell_measurement_temperature 299(2)
_cell_measurement_theta_max 27.3
_cell_measurement_theta_min 2.2
_cell_volume 1828.4(6)
_computing_cell_refinement
;
CrysAlis RED (Oxford Diffraction, 2007)
;
_computing_data_collection
;
CrysAlis CCD (Oxford Diffraction, 2004)
;
_computing_data_reduction
;
CrysAlis RED (Oxford Diffraction, 2007)
;
_computing_molecular_graphics 'PLATON (Spek, 2009)'
_computing_publication_material 'SHELXL97 (Sheldrick, 2008)'
_computing_structure_refinement 'SHELXL97 (Sheldrick, 2008)'
_computing_structure_solution 'SHELXS97 (Sheldrick, 2008)'
_diffrn_ambient_temperature 299(2)
_diffrn_measured_fraction_theta_full 0.997
_diffrn_measured_fraction_theta_max 0.997
_diffrn_measurement_device_type
;
Oxford Diffraction Xcalibur diffractometer with a Sapphire CCD detector
;
_diffrn_measurement_method
;
Rotation method data acquisition using \w and \f
;
_diffrn_radiation_monochromator graphite
_diffrn_radiation_source 'fine-focus sealed tube'
_diffrn_radiation_type MoK\a
_diffrn_radiation_wavelength 0.71073
_diffrn_reflns_av_R_equivalents 0.074
_diffrn_reflns_av_sigmaI/netI 0.110
_diffrn_reflns_limit_h_max 5
_diffrn_reflns_limit_h_min -5
_diffrn_reflns_limit_k_max 20
_diffrn_reflns_limit_k_min -20
_diffrn_reflns_limit_l_max 23
_diffrn_reflns_limit_l_min -25
_diffrn_reflns_number 10213
_diffrn_reflns_theta_full 25.3
_diffrn_reflns_theta_max 25.3
_diffrn_reflns_theta_min 2.2
_diffrn_standards_decay_% 0
_exptl_absorpt_coefficient_mu 0.658
_exptl_absorpt_correction_T_max 0.987
_exptl_absorpt_correction_T_min 0.756
_exptl_absorpt_correction_type multi-scan
_exptl_absorpt_process_details '(CrysAlis RED; Oxford Diffraction, 2007)'
_exptl_crystal_colour colourless
_exptl_crystal_density_diffrn 1.483
_exptl_crystal_density_method 'not measured'
_exptl_crystal_description needle
_exptl_crystal_F_000 832
_exptl_crystal_size_max 0.45
_exptl_crystal_size_mid 0.08
_exptl_crystal_size_min 0.02
_refine_diff_density_max 0.36
_refine_diff_density_min -0.23
_refine_ls_abs_structure_details 'Flack (1983), 1206 Friedel pairs'
_refine_ls_abs_structure_Flack 0.04(13)
_refine_ls_extinction_method none
_refine_ls_goodness_of_fit_ref 1.23
_refine_ls_hydrogen_treatment constr
_refine_ls_matrix_type full
_refine_ls_number_parameters 217
_refine_ls_number_reflns 3179
_refine_ls_number_restraints 0
_refine_ls_restrained_S_all 1.23
_refine_ls_R_factor_all 0.185
_refine_ls_R_factor_gt 0.094
_refine_ls_shift/su_max 0.005
_refine_ls_shift/su_mean 0.001
_refine_ls_structure_factor_coef Fsqd
_refine_ls_weighting_details 'calc w=1/[\s^2^(Fo^2^)+(0.0084P)^2^+1.6742P] where P=(Fo^2^+2Fc^2^)/3'
_refine_ls_weighting_scheme calc
_refine_ls_wR_factor_gt 0.088
_refine_ls_wR_factor_ref 0.103
_reflns_number_gt 1745
_reflns_number_total 3179
_reflns_threshold_expression I>2\s(I)
_cod_data_source_file tk2407.cif
_cod_data_source_block I
_cod_database_code 2221825
_cod_database_fobs_code 2221825

loop_
_symmetry_equiv_pos_as_xyz
'x, y, z'
'-x+1/2, -y, z+1/2'
'x+1/2, -y+1/2, -z'
'-x, y+1/2, -z+1/2'

loop_
_atom_site_type_symbol
_atom_site_label
_atom_site_fract_x
_atom_site_fract_y
_atom_site_fract_z
_atom_site_U_iso_or_equiv
_atom_site_adp_type
_atom_site_calc_flag
_atom_site_refinement_flags
_atom_site_occupancy
_atom_site_disorder_assembly
_atom_site_disorder_group
Cl Cl1 0.6906(6) 0.02452(11) -0.05228(9) 0.1205(10) Uani d . 1 . .
Cl Cl2 -0.0094(4) 0.03432(10) 0.27874(9) 0.0775(6) Uani d . 1 . .
O O1 0.3155(10) 0.0159(2) 0.16486(19) 0.0612(14) Uani d . 1 . .
N N1 0.5179(11) 0.1333(3) 0.1663(2) 0.0466(14) Uani d . 1 . .
H H1N 0.5335 0.1741 0.1887 0.056 Uiso calc R 1 . .
C C1 0.6654(15) 0.1331(3) 0.1102(3) 0.0429(17) Uani d . 1 . .
C C2 0.6148(14) 0.0817(3) 0.0628(3) 0.052(2) Uani d . 1 . .
H H2 0.4813 0.0441 0.0673 0.063 Uiso calc R 1 . .
C C3 0.7641(19) 0.0868(4) 0.0088(3) 0.065(2) Uani d . 1 . .
C C4 0.9656(17) 0.1404(5) 0.0005(4) 0.071(2) Uani d . 1 . .
H H4 1.0676 0.1422 -0.0360 0.086 Uiso calc R 1 . .
C C5 1.0113(16) 0.1917(5) 0.0482(4) 0.076(2) Uani d . 1 . .
H H5 1.1442 0.2295 0.0436 0.091 Uiso calc R 1 . .
C C6 0.8643(15) 0.1880(4) 0.1025(3) 0.059(2) Uani d . 1 . .
H H6 0.8996 0.2229 0.1343 0.071 Uiso calc R 1 . .
C C7 0.3544(15) 0.0775(4) 0.1898(3) 0.0451(18) Uani d . 1 . .
C C8 0.2235(15) 0.1014(3) 0.2507(3) 0.062(2) Uani d . 1 . .
H H8A 0.1310 0.1502 0.2449 0.074 Uiso calc R 1 . .
H H8B 0.3655 0.1089 0.2816 0.074 Uiso calc R 1 . .
Cl Cl3 0.3476(5) 0.13531(10) 0.41715(9) 0.0882(7) Uani d . 1 . .
Cl Cl4 -0.7058(4) 0.32439(10) 0.17867(9) 0.0819(7) Uani d . 1 . .
O O2 -0.2983(9) 0.2490(2) 0.25851(18) 0.0523(12) Uani d . 1 . .
N N2 -0.1818(11) 0.3561(2) 0.3135(2) 0.0484(14) Uani d . 1 . .
H H2N -0.2216 0.4041 0.3169 0.058 Uiso calc R 1 . .
C C9 0.0161(13) 0.3283(4) 0.3558(3) 0.0400(16) Uani d . 1 . .
C C10 0.0721(13) 0.2514(4) 0.3645(3) 0.0468(18) Uani d . 1 . .
H H10 -0.0243 0.2138 0.3430 0.056 Uiso calc R 1 . .
C C11 0.2759(15) 0.2317(4) 0.4062(3) 0.0484(19) Uani d . 1 . .
C C12 0.4158(14) 0.2849(4) 0.4398(3) 0.058(2) Uani d . 1 . .
H H12 0.5517 0.2702 0.4676 0.069 Uiso calc R 1 . .
C C13 0.3504(17) 0.3615(4) 0.4315(3) 0.069(2) Uani d . 1 . .
H H13 0.4408 0.3989 0.4547 0.083 Uiso calc R 1 . .
C C14 0.1548(16) 0.3833(4) 0.3897(3) 0.057(2) Uani d . 1 . .
H H14 0.1150 0.4351 0.3841 0.068 Uiso calc R 1 . .
C C15 -0.3165(14) 0.3176(4) 0.2684(3) 0.0442(16) Uani d . 1 . .
C C16 -0.4892(14) 0.3714(3) 0.2297(3) 0.0599(19) Uani d . 1 . .
H H16A -0.3697 0.4050 0.2061 0.072 Uiso calc R 1 . .
H H16B -0.5973 0.4033 0.2573 0.072 Uiso calc R 1 . .

loop_
_atom_site_aniso_label
_atom_site_aniso_U_11
_atom_site_aniso_U_22
_atom_site_aniso_U_33
_atom_site_aniso_U_12
_atom_site_aniso_U_13
_atom_site_aniso_U_23
Cl1 0.221(3) 0.0728(13) 0.0674(14) -0.0099(18) 0.0240(19) -0.0174(12)
Cl2 0.0703(15) 0.0686(12) 0.0935(15) -0.0124(13) 0.0192(14) 0.0007(12)
O1 0.089(4) 0.030(2) 0.064(3) -0.017(3) 0.007(3) -0.011(2)
N1 0.060(4) 0.031(3) 0.049(4) -0.009(3) 0.001(3) -0.008(3)
C1 0.051(5) 0.031(4) 0.046(4) 0.005(4) -0.001(4) 0.000(4)
C2 0.058(6) 0.041(4) 0.058(5) 0.005(4) 0.005(4) 0.006(4)
C3 0.090(7) 0.044(4) 0.061(5) 0.005(5) 0.003(5) 0.008(4)
C4 0.071(6) 0.083(6) 0.061(6) 0.019(6) 0.012(5) 0.013(5)
C5 0.055(6) 0.094(7) 0.080(6) -0.016(5) 0.007(6) 0.022(6)
C6 0.047(5) 0.063(5) 0.069(6) -0.011(5) -0.015(5) 0.004(4)
C7 0.050(5) 0.034(4) 0.051(4) -0.001(4) -0.012(4) 0.000(4)
C8 0.079(6) 0.047(4) 0.059(5) -0.008(4) 0.013(5) -0.007(3)
Cl3 0.125(2) 0.0597(12) 0.0799(14) 0.0279(14) -0.0236(14) 0.0066(11)
Cl4 0.0896(16) 0.0693(12) 0.0869(14) 0.0000(13) -0.0394(13) -0.0053(11)
O2 0.061(3) 0.032(2) 0.064(3) 0.006(3) -0.012(3) -0.009(2)
N2 0.056(4) 0.031(3) 0.058(4) 0.007(3) -0.009(3) -0.013(3)
C9 0.037(4) 0.043(4) 0.040(4) 0.000(4) -0.004(4) -0.006(4)
C10 0.053(5) 0.035(4) 0.052(4) -0.003(4) 0.002(4) -0.001(3)
C11 0.055(5) 0.050(4) 0.040(4) 0.012(4) 0.004(4) 0.005(3)
C12 0.049(6) 0.073(5) 0.051(5) 0.000(4) -0.007(4) -0.003(4)
C13 0.079(6) 0.061(5) 0.066(6) -0.007(5) -0.011(5) -0.016(4)
C14 0.067(6) 0.049(4) 0.055(5) 0.007(5) -0.009(4) -0.006(4)
C15 0.046(4) 0.040(4) 0.047(4) 0.010(4) -0.004(4) -0.001(4)
C16 0.059(5) 0.050(4) 0.071(5) -0.001(4) -0.029(5) -0.011(4)

loop_
_atom_type_symbol
_atom_type_description
_atom_type_scat_dispersion_real
_atom_type_scat_dispersion_imag
_atom_type_scat_source
C C 0.0033 0.0016 'International Tables Vol C Tables 4.2.6.8 and 6.1.1.4'
H H 0.0000 0.0000 'International Tables Vol C Tables 4.2.6.8 and 6.1.1.4'
Cl Cl 0.1484 0.1585 'International Tables Vol C Tables 4.2.6.8 and 6.1.1.4'
N N 0.0061 0.0033 'International Tables Vol C Tables 4.2.6.8 and 6.1.1.4'
O O 0.0106 0.0060 'International Tables Vol C Tables 4.2.6.8 and 6.1.1.4'

loop_
_geom_angle_atom_site_label_1
_geom_angle_atom_site_label_2
_geom_angle_atom_site_label_3
_geom_angle_site_symmetry_1
_geom_angle_site_symmetry_3
_geom_angle
_geom_angle_publ_flag
C7 N1 C1 . . 128.4(5) ?
C7 N1 H1N . . 115.8 ?
C1 N1 H1N . . 115.8 ?
C6 C1 C2 . . 119.3(6) ?
C6 C1 N1 . . 117.8(6) ?
C2 C1 N1 . . 122.9(7) ?
C1 C2 C3 . . 119.1(7) ?
C1 C2 H2 . . 120.5 ?
C3 C2 H2 . . 120.5 ?
C4 C3 C2 . . 122.5(7) ?
C4 C3 Cl1 . . 118.3(7) ?
C2 C3 Cl1 . . 119.1(7) ?
C3 C4 C5 . . 117.4(8) ?
C3 C4 H4 . . 121.3 ?
C5 C4 H4 . . 121.3 ?
C6 C5 C4 . . 121.2(8) ?
C6 C5 H5 . . 119.4 ?
C4 C5 H5 . . 119.4 ?
C5 C6 C1 . . 120.4(7) ?
C5 C6 H6 . . 119.8 ?
C1 C6 H6 . . 119.8 ?
O1 C7 N1 . . 124.1(6) ?
O1 C7 C8 . . 123.8(6) ?
N1 C7 C8 . . 112.1(5) ?
C7 C8 Cl2 . . 113.2(4) ?
C7 C8 H8A . . 108.9 ?
Cl2 C8 H8A . . 108.9 ?
C7 C8 H8B . . 108.9 ?
Cl2 C8 H8B . . 108.9 ?
H8A C8 H8B . . 107.8 ?
C15 N2 C9 . . 128.9(5) ?
C15 N2 H2N . . 115.6 ?
C9 N2 H2N . . 115.6 ?
C10 C9 C14 . . 120.2(6) ?
C10 C9 N2 . . 123.7(6) ?
C14 C9 N2 . . 116.1(6) ?
C9 C10 C11 . . 118.1(6) ?
C9 C10 H10 . . 120.9 ?
C11 C10 H10 . . 120.9 ?
C12 C11 C10 . . 122.6(6) ?
C12 C11 Cl3 . . 119.0(6) ?
C10 C11 Cl3 . . 118.3(6) ?
C11 C12 C13 . . 118.1(7) ?
C11 C12 H12 . . 121.0 ?
C13 C12 H12 . . 121.0 ?
C14 C13 C12 . . 120.9(7) ?
C14 C13 H13 . . 119.5 ?
C12 C13 H13 . . 119.5 ?
C13 C14 C9 . . 120.0(7) ?
C13 C14 H14 . . 120.0 ?
C9 C14 H14 . . 120.0 ?
O2 C15 N2 . . 125.2(6) ?
O2 C15 C16 . . 123.5(6) ?
N2 C15 C16 . . 111.3(5) ?
C15 C16 Cl4 . . 113.6(4) ?
C15 C16 H16A . . 108.8 ?
Cl4 C16 H16A . . 108.8 ?
C15 C16 H16B . . 108.8 ?
Cl4 C16 H16B . . 108.8 ?
H16A C16 H16B . . 107.7 ?

loop_
_geom_bond_atom_site_label_1
_geom_bond_atom_site_label_2
_geom_bond_site_symmetry_2
_geom_bond_distance
_geom_bond_publ_flag
Cl1 C3 . 1.739(7) ?
Cl2 C8 . 1.738(6) ?
O1 C7 . 1.212(6) ?
N1 C7 . 1.354(7) ?
N1 C1 . 1.406(7) ?
N1 H1N . 0.8600 ?
C1 C6 . 1.373(8) ?
C1 C2 . 1.376(7) ?
C2 C3 . 1.375(8) ?
C2 H2 . 0.9300 ?
C3 C4 . 1.369(9) ?
C4 C5 . 1.376(9) ?
C4 H4 . 0.9300 ?
C5 C6 . 1.373(9) ?
C5 H5 . 0.9300 ?
C6 H6 . 0.9300 ?
C7 C8 . 1.516(8) ?
C8 H8A . 0.9700 ?
C8 H8B . 0.9700 ?
Cl3 C11 . 1.728(6) ?
Cl4 C16 . 1.730(6) ?
O2 C15 . 1.215(6) ?
N2 C15 . 1.349(7) ?
N2 C9 . 1.415(7) ?
N2 H2N . 0.8600 ?
C9 C10 . 1.376(7) ?
C9 C14 . 1.380(8) ?
C10 C11 . 1.384(8) ?
C10 H10 . 0.9300 ?
C11 C12 . 1.359(8) ?
C12 C13 . 1.381(8) ?
C12 H12 . 0.9300 ?
C13 C14 . 1.366(8) ?
C13 H13 . 0.9300 ?
C14 H14 . 0.9300 ?
C15 C16 . 1.510(8) ?
C16 H16A . 0.9700 ?
C16 H16B . 0.9700 ?

loop_
_geom_hbond_atom_site_label_D
_geom_hbond_atom_site_label_H
_geom_hbond_atom_site_label_A
_geom_hbond_site_symmetry_A
_geom_hbond_distance_DH
_geom_hbond_distance_HA
_geom_hbond_distance_DA
_geom_hbond_angle_DHA
N1 H1N O2 1_655 0.86 2.15 2.962(6) 157
N2 H2N O1 4 0.86 2.04 2.892(6) 174

loop_
_geom_torsion_atom_site_label_1
_geom_torsion_atom_site_label_2
_geom_torsion_atom_site_label_3
_geom_torsion_atom_site_label_4
_geom_torsion_site_symmetry_1
_geom_torsion_site_symmetry_2
_geom_torsion_site_symmetry_3
_geom_torsion_site_symmetry_4
_geom_torsion
_geom_torsion_publ_flag
C7 N1 C1 C6 . . . . -165.6(6) ?
C7 N1 C1 C2 . . . . 15.7(10) ?
C6 C1 C2 C3 . . . . -0.3(9) ?
N1 C1 C2 C3 . . . . 178.4(6) ?
C1 C2 C3 C4 . . . . 1.1(10) ?
C1 C2 C3 Cl1 . . . . -177.3(5) ?
C2 C3 C4 C5 . . . . -1.6(11) ?
Cl1 C3 C4 C5 . . . . 176.8(6) ?
C3 C4 C5 C6 . . . . 1.3(11) ?
C4 C5 C6 C1 . . . . -0.6(11) ?
C2 C1 C6 C5 . . . . 0.0(10) ?
N1 C1 C6 C5 . . . . -178.7(6) ?
C1 N1 C7 O1 . . . . 1.8(10) ?
C1 N1 C7 C8 . . . . -177.8(6) ?
O1 C7 C8 Cl2 . . . . -4.6(9) ?
N1 C7 C8 Cl2 . . . . 175.0(4) ?
C15 N2 C9 C10 . . . . -11.4(10) ?
C15 N2 C9 C14 . . . . 169.1(6) ?
C14 C9 C10 C11 . . . . -2.2(9) ?
N2 C9 C10 C11 . . . . 178.3(5) ?
C9 C10 C11 C12 . . . . 1.9(9) ?
C9 C10 C11 Cl3 . . . . -179.8(5) ?
C10 C11 C12 C13 . . . . -0.1(10) ?
Cl3 C11 C12 C13 . . . . -178.4(5) ?
C11 C12 C13 C14 . . . . -1.4(11) ?
C12 C13 C14 C9 . . . . 1.1(11) ?
C10 C9 C14 C13 . . . . 0.7(10) ?
N2 C9 C14 C13 . . . . -179.7(6) ?
C9 N2 C15 O2 . . . . 3.9(11) ?
C9 N2 C15 C16 . . . . -174.2(5) ?
O2 C15 C16 Cl4 . . . . 10.9(9) ?
N2 C15 C16 Cl4 . . . . -170.9(4) ?
